data_2239129
loop_
_publ_author_name
'Fun, Hoong-Kun'
'Chantrapromma, Suchada'
'Ruanwas, Pumsak'
'Kobkeatthawin, Thawanrat'
'Chidan Kumar, C. S.'

_publ_section_title
;
 (<i>E</i>)-1-(2,4-Dinitrophenyl)-2-(3-ethoxy-4-hydroxybenzylidene)hydrazine
;
_journal_coeditor_code HB7175
_journal_issue 1
_journal_name_full 'Acta Crystallographica Section E'
_journal_page_first o89
_journal_page_last o90
_journal_paper_doi 10.1107/S1600536813033989
_journal_volume 70
_journal_year 2014
_chemical_formula_iupac 'C15 H14 N4 O6'
_chemical_formula_moiety 'C15 H14 N4 O6'
_chemical_formula_sum 'C15 H14 N4 O6'
_chemical_formula_weight 346.30
_chemical_melting_point_gt 515
_chemical_melting_point_lt 516
_chemical_name_systematic
;
(<i>E</i>)-1-(2,4-Dinitrophenyl)-2-(3-ethoxy-4-hydroxybenzylidene)hydrazine
;
_space_group_IT_number 14
_symmetry_cell_setting monoclinic
_symmetry_space_group_name_Hall '-P 2ybc'
_symmetry_space_group_name_H-M 'P 1 21/c 1'
_atom_sites_solution_hydrogens geom
_atom_sites_solution_primary direct
_atom_sites_solution_secondary difmap
_audit_creation_method SHELXL-97
_cell_angle_alpha 90.00
_cell_angle_beta 129.15(2)
_cell_angle_gamma 90.00
_cell_formula_units_Z 4
_cell_length_a 10.245(4)
_cell_length_b 13.679(5)
_cell_length_c 14.184(5)
_cell_measurement_reflns_used 4060
_cell_measurement_temperature 298(2)
_cell_measurement_theta_max 28.99
_cell_measurement_theta_min 2.38
_cell_volume 1541.5(11)
_computing_cell_refinement 'SAINT (Bruker, 2009)'
_computing_data_collection 'APEX2 (Bruker, 2009)'
_computing_data_reduction 'SAINT (Bruker, 2009)'
_computing_molecular_graphics 'SHELXTL (Sheldrick, 2008)'
_computing_publication_material
;
SHELXTL (Sheldrick, 2008), PLATON (Spek, 2009),
Mercury (Macrae <i>et al.</i>, 2006) and publCIF (Westrip,
2010)
;
_computing_structure_refinement 'SHELXTL (Sheldrick, 2008)'
_computing_structure_solution 'SHELXTL (Sheldrick, 2008)'
_diffrn_ambient_temperature 298(2)
_diffrn_measured_fraction_theta_full 0.993
_diffrn_measured_fraction_theta_max 0.993
_diffrn_measurement_device_type 'Bruker APEXII CCD'
_diffrn_measurement_method '\f and \w scans'
_diffrn_radiation_monochromator graphite
_diffrn_radiation_source 'sealed tube'
_diffrn_radiation_type MoK\a
_diffrn_radiation_wavelength 0.71073
_diffrn_reflns_av_R_equivalents 0.0359
_diffrn_reflns_av_sigmaI/netI 0.0414
_diffrn_reflns_limit_h_max 13
_diffrn_reflns_limit_h_min -13
_diffrn_reflns_limit_k_max 18
_diffrn_reflns_limit_k_min -18
_diffrn_reflns_limit_l_max 19
_diffrn_reflns_limit_l_min -13
_diffrn_reflns_number 16113
_diffrn_reflns_theta_full 28.99
_diffrn_reflns_theta_max 28.99
_diffrn_reflns_theta_min 2.38
_diffrn_standards_number 0
_exptl_absorpt_coefficient_mu 0.118
_exptl_absorpt_correction_T_max 0.9917
_exptl_absorpt_correction_T_min 0.9411
_exptl_absorpt_correction_type multi-scan
_exptl_absorpt_process_details '(SADABS; Bruker, 2009)'
_exptl_crystal_colour Orange
_exptl_crystal_density_diffrn 1.492
_exptl_crystal_density_method 'not measured'
_exptl_crystal_description plate
_exptl_crystal_F_000 720
_exptl_crystal_size_max 0.52
_exptl_crystal_size_mid 0.37
_exptl_crystal_size_min 0.07
_refine_diff_density_max 0.157
_refine_diff_density_min -0.221
_refine_ls_extinction_method none
_refine_ls_goodness_of_fit_ref 1.009
_refine_ls_hydrogen_treatment mixed
_refine_ls_matrix_type full
_refine_ls_number_parameters 235
_refine_ls_number_reflns 4060
_refine_ls_number_restraints 0
_refine_ls_restrained_S_all 1.009
_refine_ls_R_factor_all 0.1041
_refine_ls_R_factor_gt 0.0473
_refine_ls_shift/su_max 0.001
_refine_ls_shift/su_mean 0.001
_refine_ls_structure_factor_coef Fsqd
_refine_ls_weighting_details 'calc w=1/[\s^2^(Fo^2^)+(0.0566P)^2^+0.0702P] where P=(Fo^2^+2Fc^2^)/3'
_refine_ls_weighting_scheme calc
_refine_ls_wR_factor_gt 0.1062
_refine_ls_wR_factor_ref 0.1307
_reflns_number_gt 2183
_reflns_number_total 4060
_reflns_threshold_expression I>2\s(I)
_cod_data_source_file hb7175sup1.cif
_cod_data_source_block I
_cod_original_sg_symbol_H-M 'P 21/c'
_cod_database_code 2239129
_cod_database_fobs_code 2239129

loop_
_symmetry_equiv_pos_as_xyz
'x, y, z'
'-x, y+1/2, -z+1/2'
'-x, -y, -z'
'x, -y-1/2, z-1/2'

loop_
_atom_site_type_symbol
_atom_site_label
_atom_site_fract_x
_atom_site_fract_y
_atom_site_fract_z
_atom_site_U_iso_or_equiv
_atom_site_adp_type
_atom_site_calc_flag
_atom_site_refinement_flags
_atom_site_occupancy
_atom_site_symmetry_multiplicity
O O1 1.20079(13) -0.22891(8) 0.16025(12) 0.0622(4) Uani d . 1 1
O O2 1.05019(14) -0.35272(9) 0.13142(13) 0.0736(5) Uani d . 1 1
O O3 0.46877(15) -0.32518(12) -0.07366(14) 0.0814(5) Uani d . 1 1
O O4 0.36011(15) -0.18505(11) -0.08629(13) 0.0767(4) Uani d . 1 1
O O5 1.01832(12) 0.42468(8) 0.13492(11) 0.0532(3) Uani d . 1 1
O O6 1.32309(16) 0.49799(9) 0.24070(13) 0.0580(4) Uani d . 1 1
H H1O6 1.230(3) 0.5246(19) 0.209(2) 0.121(10) Uiso d . 1 1
N N1 1.09605(18) -0.05017(10) 0.15152(14) 0.0489(4) Uani d . 1 1
H H1N1 1.183(2) -0.0854(13) 0.1800(17) 0.065(6) Uiso d . 1 1
N N2 1.10133(17) 0.05030(9) 0.15757(13) 0.0472(4) Uani d . 1 1
N N3 1.06865(16) -0.26439(10) 0.13050(13) 0.0494(4) Uani d . 1 1
N N4 0.47883(17) -0.23628(13) -0.05806(14) 0.0594(4) Uani d . 1 1
C C1 0.94828(19) -0.09698(11) 0.10069(14) 0.0411(4) Uani d . 1 1
C C2 0.93039(18) -0.19991(11) 0.09135(14) 0.0409(4) Uani d . 1 1
C C3 0.77777(19) -0.24509(12) 0.04025(14) 0.0452(4) Uani d . 1 1
H H3A 0.7692 -0.3129 0.0357 0.054 Uiso calc R 1 1
C C4 0.63954(19) -0.18842(12) -0.00355(15) 0.0463(4) Uani d . 1 1
C C5 0.6511(2) -0.08732(13) 0.00279(16) 0.0523(5) Uani d . 1 1
H H5A 0.5558 -0.0499 -0.0284 0.063 Uiso calc R 1 1
C C6 0.8015(2) -0.04225(12) 0.05462(16) 0.0509(4) Uani d . 1 1
H H6A 0.8077 0.0256 0.0598 0.061 Uiso calc R 1 1
C C7 1.2451(2) 0.08997(12) 0.20969(15) 0.0474(4) Uani d . 1 1
H H7A 1.3388 0.0507 0.2419 0.057 Uiso calc R 1 1
C C8 1.26408(19) 0.19596(11) 0.21919(14) 0.0432(4) Uani d . 1 1
C C9 1.12420(19) 0.25734(11) 0.17161(15) 0.0437(4) Uani d . 1 1
H H9A 1.0192 0.2301 0.1360 0.052 Uiso calc R 1 1
C C10 1.14273(18) 0.35742(11) 0.17773(15) 0.0432(4) Uani d . 1 1
C C11 1.30253(19) 0.39867(12) 0.23335(15) 0.0448(4) Uani d . 1 1
C C12 1.43888(19) 0.33878(12) 0.28036(16) 0.0510(5) Uani d . 1 1
H H12A 1.5442 0.3661 0.3172 0.061 Uiso calc R 1 1
C C13 1.42040(19) 0.23804(12) 0.27326(15) 0.0485(4) Uani d . 1 1
H H13A 1.5134 0.1982 0.3049 0.058 Uiso calc R 1 1
C C14 0.84992(18) 0.38972(12) 0.07237(16) 0.0509(4) Uani d . 1 1
H H14A 0.8445 0.3497 0.1263 0.061 Uiso calc R 1 1
H H14B 0.8145 0.3504 0.0029 0.061 Uiso calc R 1 1
C C15 0.7378(2) 0.47736(13) 0.03131(17) 0.0573(5) Uani d . 1 1
H H15A 0.6249 0.4563 -0.0071 0.086 Uiso calc R 1 1
H H15B 0.7392 0.5143 -0.0256 0.086 Uiso calc R 1 1
H H15C 0.7775 0.5175 0.1003 0.086 Uiso calc R 1 1

loop_
_atom_site_aniso_label
_atom_site_aniso_U_11
_atom_site_aniso_U_22
_atom_site_aniso_U_33
_atom_site_aniso_U_12
_atom_site_aniso_U_13
_atom_site_aniso_U_23
O1 0.0395(7) 0.0560(8) 0.0861(10) 0.0018(5) 0.0373(7) -0.0034(7)
O2 0.0515(8) 0.0417(8) 0.1069(12) 0.0051(6) 0.0401(8) 0.0016(7)
O3 0.0537(8) 0.0706(10) 0.1065(12) -0.0078(7) 0.0442(9) 0.0088(9)
O4 0.0417(7) 0.0993(11) 0.0876(11) 0.0102(7) 0.0400(8) 0.0084(8)
O5 0.0389(6) 0.0431(6) 0.0697(8) -0.0035(5) 0.0305(6) -0.0059(6)
O6 0.0490(7) 0.0453(7) 0.0754(9) -0.0079(6) 0.0373(7) -0.0069(6)
N1 0.0437(8) 0.0400(8) 0.0605(10) 0.0040(6) 0.0317(8) 0.0026(7)
N2 0.0511(8) 0.0400(8) 0.0540(9) 0.0007(6) 0.0349(8) 0.0014(6)
N3 0.0402(8) 0.0443(9) 0.0555(9) 0.0026(6) 0.0264(7) -0.0023(7)
N4 0.0415(8) 0.0740(11) 0.0609(10) 0.0004(8) 0.0314(8) 0.0091(9)
C1 0.0416(9) 0.0437(9) 0.0409(9) 0.0031(7) 0.0273(8) 0.0016(7)
C2 0.0359(8) 0.0435(9) 0.0430(9) 0.0053(7) 0.0248(8) 0.0021(7)
C3 0.0439(9) 0.0476(9) 0.0433(10) 0.0018(7) 0.0272(8) 0.0024(8)
C4 0.0373(8) 0.0572(11) 0.0457(10) 0.0029(7) 0.0269(8) 0.0042(8)
C5 0.0443(10) 0.0602(12) 0.0538(11) 0.0141(8) 0.0316(9) 0.0064(9)
C6 0.0512(10) 0.0449(10) 0.0597(12) 0.0094(8) 0.0364(10) 0.0022(8)
C7 0.0459(9) 0.0479(10) 0.0477(10) 0.0039(7) 0.0292(9) 0.0029(8)
C8 0.0438(9) 0.0453(10) 0.0411(9) -0.0005(7) 0.0271(8) 0.0018(7)
C9 0.0369(8) 0.0462(10) 0.0449(10) -0.0053(7) 0.0243(8) -0.0035(8)
C10 0.0388(8) 0.0470(10) 0.0432(10) 0.0001(7) 0.0257(8) -0.0017(8)
C11 0.0434(9) 0.0459(10) 0.0454(10) -0.0060(7) 0.0282(8) -0.0048(8)
C12 0.0386(9) 0.0563(11) 0.0564(12) -0.0071(8) 0.0292(9) -0.0023(9)
C13 0.0378(9) 0.0538(10) 0.0511(11) 0.0038(7) 0.0268(8) 0.0042(8)
C14 0.0371(9) 0.0534(10) 0.0586(11) -0.0046(7) 0.0285(9) -0.0071(9)
C15 0.0494(10) 0.0560(11) 0.0656(13) 0.0055(8) 0.0359(10) 0.0026(9)

loop_
_atom_type_symbol
_atom_type_description
_atom_type_scat_dispersion_real
_atom_type_scat_dispersion_imag
_atom_type_scat_source
C C 0.0033 0.0016 'International Tables Vol C Tables 4.2.6.8 and 6.1.1.4'
H H 0.0000 0.0000 'International Tables Vol C Tables 4.2.6.8 and 6.1.1.4'
N N 0.0061 0.0033 'International Tables Vol C Tables 4.2.6.8 and 6.1.1.4'
O O 0.0106 0.0060 'International Tables Vol C Tables 4.2.6.8 and 6.1.1.4'

loop_
_geom_angle_atom_site_label_1
_geom_angle_atom_site_label_2
_geom_angle_atom_site_label_3
_geom_angle
C10 O5 C14 118.10(12)
C11 O6 H1O6 108.7(18)
C1 N1 N2 119.40(13)
C1 N1 H1N1 117.7(12)
N2 N1 H1N1 122.9(12)
C7 N2 N1 116.45(14)
O2 N3 O1 121.84(13)
O2 N3 C2 118.99(13)
O1 N3 C2 119.17(14)
O3 N4 O4 123.46(15)
O3 N4 C4 118.54(14)
O4 N4 C4 118.00(17)
N1 C1 C2 123.64(14)
N1 C1 C6 119.91(15)
C2 C1 C6 116.45(14)
C3 C2 C1 121.96(14)
C3 C2 N3 115.85(14)
C1 C2 N3 122.15(13)
C4 C3 C2 119.08(16)
C4 C3 H3A 120.5
C2 C3 H3A 120.5
C3 C4 C5 120.88(15)
C3 C4 N4 118.90(16)
C5 C4 N4 120.22(14)
C6 C5 C4 120.41(15)
C6 C5 H5A 119.8
C4 C5 H5A 119.8
C5 C6 C1 121.21(16)
C5 C6 H6A 119.4
C1 C6 H6A 119.4
N2 C7 C8 120.86(15)
N2 C7 H7A 119.6
C8 C7 H7A 119.6
C13 C8 C9 119.05(15)
C13 C8 C7 120.17(15)
C9 C8 C7 120.77(14)
C10 C9 C8 120.21(14)
C10 C9 H9A 119.9
C8 C9 H9A 119.9
O5 C10 C9 126.10(14)
O5 C10 C11 114.04(14)
C9 C10 C11 119.86(14)
O6 C11 C12 119.61(14)
O6 C11 C10 120.53(14)
C12 C11 C10 119.86(15)
C11 C12 C13 120.44(15)
C11 C12 H12A 119.8
C13 C12 H12A 119.8
C12 C13 C8 120.57(15)
C12 C13 H13A 119.7
C8 C13 H13A 119.7
O5 C14 C15 107.50(14)
O5 C14 H14A 110.2
C15 C14 H14A 110.2
O5 C14 H14B 110.2
C15 C14 H14B 110.2
H14A C14 H14B 108.5
C14 C15 H15A 109.5
C14 C15 H15B 109.5
H15A C15 H15B 109.5
C14 C15 H15C 109.5
H15A C15 H15C 109.5
H15B C15 H15C 109.5

loop_
_geom_bond_atom_site_label_1
_geom_bond_atom_site_label_2
_geom_bond_distance
O1 N3 1.2349(16)
O2 N3 1.2243(17)
O3 N4 1.229(2)
O4 N4 1.2312(18)
O5 C10 1.3647(18)
O5 C14 1.4351(18)
O6 C11 1.369(2)
O6 H1O6 0.84(3)
N1 C1 1.358(2)
N1 N2 1.3759(18)
N1 H1N1 0.858(17)
N2 C7 1.279(2)
N3 C2 1.4490(19)
N4 C4 1.459(2)
C1 C2 1.415(2)
C1 C6 1.417(2)
C2 C3 1.386(2)
C3 C4 1.372(2)
C3 H3A 0.9300
C4 C5 1.386(2)
C5 C6 1.366(2)
C5 H5A 0.9300
C6 H6A 0.9300
C7 C8 1.458(2)
C7 H7A 0.9300
C8 C13 1.390(2)
C8 C9 1.412(2)
C9 C10 1.377(2)
C9 H9A 0.9300
C10 C11 1.411(2)
C11 C12 1.375(2)
C12 C13 1.386(2)
C12 H12A 0.9300
C13 H13A 0.9300
C14 C15 1.500(2)
C14 H14A 0.9700
C14 H14B 0.9700
C15 H15A 0.9600
C15 H15B 0.9600
C15 H15C 0.9600

loop_
_geom_hbond_atom_site_label_D
_geom_hbond_atom_site_label_H
_geom_hbond_atom_site_label_A
_geom_hbond_site_symmetry_A
_geom_hbond_distance_DH
_geom_hbond_distance_HA
_geom_hbond_distance_DA
_geom_hbond_angle_DHA
_geom_hbond_publ_flag
O6 H1O6 O2 1_565 0.84(3) 2.21(3) 2.986(2) 155(3) y
O6 H1O6 O5 1_555 0.84(3) 2.19(3) 2.663(3) 116(2) y
N1 H1N1 O1 1_555 0.86(2) 2.007(18) 2.641(2) 130.0(18) y

loop_
_geom_torsion_atom_site_label_1
_geom_torsion_atom_site_label_2
_geom_torsion_atom_site_label_3
_geom_torsion_atom_site_label_4
_geom_torsion
C1 N1 N2 C7 177.98(15)
N2 N1 C1 C2 -179.34(15)
N2 N1 C1 C6 0.0(2)
N1 C1 C2 C3 179.14(16)
C6 C1 C2 C3 -0.2(2)
N1 C1 C2 N3 -3.1(3)
C6 C1 C2 N3 177.54(15)
O2 N3 C2 C3 -9.4(2)
O1 N3 C2 C3 169.55(15)
O2 N3 C2 C1 172.77(16)
O1 N3 C2 C1 -8.3(2)
C1 C2 C3 C4 0.6(2)
N3 C2 C3 C4 -177.29(15)
C2 C3 C4 C5 0.0(2)
C2 C3 C4 N4 179.57(15)
O3 N4 C4 C3 -7.0(2)
O4 N4 C4 C3 173.20(15)
O3 N4 C4 C5 172.60(17)
O4 N4 C4 C5 -7.2(2)
C3 C4 C5 C6 -1.0(3)
N4 C4 C5 C6 179.47(16)
C4 C5 C6 C1 1.4(3)
N1 C1 C6 C5 179.86(16)
C2 C1 C6 C5 -0.8(2)
N1 N2 C7 C8 178.99(14)
N2 C7 C8 C13 -178.30(15)
N2 C7 C8 C9 0.3(2)
C13 C8 C9 C10 0.7(2)
C7 C8 C9 C10 -177.94(16)
C14 O5 C10 C9 -3.1(2)
C14 O5 C10 C11 177.49(14)
C8 C9 C10 O5 179.66(15)
C8 C9 C10 C11 -0.9(2)
O5 C10 C11 O6 -0.2(2)
C9 C10 C11 O6 -179.65(15)
O5 C10 C11 C12 179.98(15)
C9 C10 C11 C12 0.5(3)
O6 C11 C12 C13 -179.69(16)
C10 C11 C12 C13 0.1(3)
C11 C12 C13 C8 -0.4(3)
C9 C8 C13 C12 -0.1(2)
C7 C8 C13 C12 178.60(16)
C10 O5 C14 C15 -178.05(14)
